data_7246696
loop_
_publ_author_name
'Das, Jayanta'
'Ta, Sabyasachi'
'Salam, Noor'
'Das, Sudipta'
'Ghosh, Subhasis'
'Das, Debasis'

_publ_section_title
;
 Polymeric copper(ii) and dimeric oxovanadium(v) complexes of amide--imine
 conjugate: bilirubin recognition and green catalysis
;
_journal_issue 19
_journal_name_full 'RSC Advances'
_journal_page_first 13195
_journal_page_last 13205
_journal_paper_doi 10.1039/D3RA00702B
_journal_volume 13
_journal_year 2023
_chemical_formula_moiety 'C19 H21 Cu N3 O2'
_chemical_formula_sum 'C19 H21 Cu N3 O2'
_chemical_formula_weight 386.94
_space_group_crystal_system triclinic
_space_group_IT_number 2
_space_group_name_Hall '-P 1'
_space_group_name_H-M_alt 'P -1'
_symmetry_Int_Tables_number 2
_atom_sites_solution_primary dual
_audit_creation_date 2017-06-09
_audit_creation_method
;
Olex2 1.2
(compiled Mar 28 2017 19:26:29 for OlexSys, GUI svn.r5337)
;
_audit_update_record
;
2018-04-17 deposited with the CCDC.	2023-04-13 downloaded from the CCDC.
;
_cell_angle_alpha 86.627(11)
_cell_angle_beta 77.937(10)
_cell_angle_gamma 87.756(11)
_cell_formula_units_Z 2
_cell_length_a 5.8707(19)
_cell_length_b 11.414(4)
_cell_length_c 12.565(4)
_cell_volume 821.6(5)
_computing_molecular_graphics 'Olex2 (Dolomanov et al., 2009)'
_computing_publication_material 'Olex2 (Dolomanov et al., 2009)'
_computing_structure_refinement 'olex2.refine (Bourhis et al., 2015)'
_computing_structure_solution 'ShelXT (Sheldrick, 2015)'
_diffrn_ambient_temperature 150.01
_diffrn_measured_fraction_theta_full 0.9847
_diffrn_measured_fraction_theta_max 0.9847
_diffrn_radiation_type 'Mo K\a'
_diffrn_radiation_wavelength 0.71073
_diffrn_reflns_limit_h_max 7
_diffrn_reflns_limit_h_min -7
_diffrn_reflns_limit_k_max 14
_diffrn_reflns_limit_k_min -14
_diffrn_reflns_limit_l_max 16
_diffrn_reflns_limit_l_min 0
_diffrn_reflns_number 6923
_diffrn_reflns_theta_full 27.3032
_diffrn_reflns_theta_max 27.30
_diffrn_reflns_theta_min 2.38
_exptl_absorpt_coefficient_mu 1.347
_exptl_crystal_density_diffrn 1.5640
_exptl_crystal_F_000 402.8133
_exptl_crystal_size_max 0.4
_exptl_crystal_size_mid 0.04
_exptl_crystal_size_min 0.02
_refine_diff_density_max 1.4991
_refine_diff_density_min -1.8487
_refine_diff_density_rms 0.2256
_refine_ls_d_res_high 0.7747
_refine_ls_d_res_low 8.5723
_refine_ls_goodness_of_fit_ref 1.0406
_refine_ls_hydrogen_treatment constr
_refine_ls_matrix_type full
_refine_ls_number_constraints 34
_refine_ls_number_parameters 230
_refine_ls_number_reflns 3663
_refine_ls_number_restraints 0
_refine_ls_restrained_S_all 1.0406
_refine_ls_R_factor_all 0.0992
_refine_ls_R_factor_gt 0.0775
_refine_ls_shift/su_max 0.0020
_refine_ls_shift/su_mean 0.0001
_refine_ls_structure_factor_coef Fsqd
_refine_ls_weighting_details 'w=1/[\s^2^(Fo^2^)+(0.1440P)^2^+3.9574P] where P=(Fo^2^+2Fc^2^)/3'
_refine_ls_weighting_scheme calc
_refine_ls_wR_factor_gt 0.1988
_refine_ls_wR_factor_ref 0.2281
_reflns_Friedel_coverage 0.0
_reflns_limit_h_max 7
_reflns_limit_h_min -7
_reflns_limit_k_max 14
_reflns_limit_k_min -14
_reflns_limit_l_max 16
_reflns_limit_l_min 0
_reflns_number_gt 3160
_reflns_number_total 3663
_reflns_threshold_expression I>=2u(I)
_cod_data_source_file d3ra00702b2.cif
_cod_data_source_block ddvf171_twin
_cod_database_code 7246696
_olex2_refinement_description
;
1. Twinned data refinement
 Scales: 0.736(4)
 0.264(4)
2. Fixed Uiso
 At 1.2 times of:
  All C(H) groups, All C(H,H) groups
 At 1.5 times of:
  All C(H,H,H) groups
3.a Secondary CH2 refined with riding coordinates:
 C16(H16a,H16b), C18(H18a,H18b)
3.b Aromatic/amide H refined with riding coordinates:
 C3(H3), C4(H4), C6(H6), C7(H7), C9(H9), C12(H12), C14(H14), C15(H15)
3.c Idealised Me refined as rotating group:
 C8(H8a,H8b,H8c), C17(H17a,H17b,H17c), C19(H19a,H19b,H19c)
;
_olex2_submission_special_instructions 'No special instructions were received'

loop_
_space_group_symop_id
_space_group_symop_operation_xyz
1 x,y,z
2 -x,-y,-z

loop_
_atom_site_label
_atom_site_type_symbol
_atom_site_fract_x
_atom_site_fract_y
_atom_site_fract_z
_atom_site_U_iso_or_equiv
_atom_site_adp_type
_atom_site_occupancy
_atom_site_refinement_flags_posn
Cu Cu 0.78733(15) 0.55759(8) 0.46176(7) 0.0213(3) Uani 1.000000 .
O1 O 0.5318(8) 0.5441(4) 0.3825(4) 0.0231(10) Uani 1.000000 .
O2 O 1.0361(8) 0.5933(4) 0.5427(4) 0.0184(9) Uani 1.000000 .
N1 N 0.5278(10) 0.7463(5) 0.3896(5) 0.0215(12) Uani 1.000000 .
N2 N 0.6919(9) 0.7180(5) 0.4540(5) 0.0171(10) Uani 1.000000 .
N3 N 1.4207(12) 0.8152(6) 0.7634(5) 0.0287(14) Uani 1.000000 .
C1 C 0.4575(12) 0.6494(6) 0.3585(6) 0.0234(14) Uani 1.000000 .
C2 C 0.2824(11) 0.6648(6) 0.2883(6) 0.0217(14) Uani 1.000000 .
C3 C 0.1911(12) 0.5673(6) 0.2519(6) 0.0224(14) Uani 1.000000 .
H3 H 0.2367(12) 0.4906(6) 0.2744(6) 0.0269(16) Uiso 1.000000 R
C4 C 0.0340(13) 0.5814(7) 0.1829(6) 0.0298(16) Uani 1.000000 .
H4 H -0.0282(13) 0.5140(7) 0.1598(6) 0.0358(19) Uiso 1.000000 R
C5 C -0.0336(12) 0.6919(7) 0.1473(6) 0.0250(14) Uani 1.000000 .
C6 C 0.0541(13) 0.7886(7) 0.1868(6) 0.0267(15) Uani 1.000000 .
H6 H 0.0051(13) 0.8653(7) 0.1658(6) 0.0320(18) Uiso 1.000000 R
C7 C 0.2093(12) 0.7766(7) 0.2554(6) 0.0271(15) Uani 1.000000 .
H7 H 0.2667(12) 0.8443(7) 0.2804(6) 0.0325(18) Uiso 1.000000 R
C8 C -0.1992(15) 0.7066(8) 0.0703(7) 0.0371(19) Uani 1.000000 .
H8a H -0.248(9) 0.6293(9) 0.055(4) 0.056(3) Uiso 1.000000 GR
H8b H -0.336(6) 0.754(5) 0.104(2) 0.056(3) Uiso 1.000000 GR
H8c H -0.121(4) 0.747(5) 0.002(2) 0.056(3) Uiso 1.000000 GR
C9 C 0.7635(13) 0.8059(6) 0.4971(6) 0.0244(14) Uani 1.000000 .
H9 H 0.6982(13) 0.8813(6) 0.4831(6) 0.0293(17) Uiso 1.000000 R
C10 C 0.9319(12) 0.7989(6) 0.5637(6) 0.0216(14) Uani 1.000000 .
C11 C 1.0608(11) 0.6961(6) 0.5858(6) 0.0184(13) Uani 1.000000 .
C12 C 1.2154(11) 0.7017(6) 0.6572(6) 0.0222(14) Uani 1.000000 .
H12 H 1.2948(11) 0.6320(6) 0.6764(6) 0.0267(17) Uiso 1.000000 R
C13 C 1.2551(12) 0.8081(7) 0.7009(6) 0.0233(14) Uani 1.000000 .
C14 C 1.1258(13) 0.9094(7) 0.6785(6) 0.0277(15) Uani 1.000000 .
H14 H 1.1451(13) 0.9817(7) 0.7089(6) 0.0332(18) Uiso 1.000000 R
C15 C 0.9701(13) 0.9010(6) 0.6112(6) 0.0257(15) Uani 1.000000 .
H15 H 0.8832(13) 0.9697(6) 0.5964(6) 0.0309(18) Uiso 1.000000 R
C16 C 1.4552(14) 0.9238(7) 0.8127(7) 0.0317(17) Uani 1.000000 .
H16a H 1.6153(14) 0.9223(7) 0.8265(7) 0.038(2) Uiso 1.000000 R
H16b H 1.4418(14) 0.9905(7) 0.7601(7) 0.038(2) Uiso 1.000000 R
C17 C 1.2848(18) 0.9445(8) 0.9182(8) 0.043(2) Uani 1.000000 .
H17a H 1.1253(18) 0.939(6) 0.9070(16) 0.065(3) Uiso 1.000000 GR
H17b H 1.312(8) 0.885(4) 0.9741(17) 0.065(3) Uiso 1.000000 GR
H17c H 1.306(8) 1.023(3) 0.942(3) 0.065(3) Uiso 1.000000 GR
C18 C 1.5466(13) 0.7103(7) 0.7939(6) 0.0274(15) Uani 1.000000 .
H18a H 1.5832(13) 0.6592(7) 0.7311(6) 0.0329(18) Uiso 1.000000 R
H18b H 1.6961(13) 0.7336(7) 0.8098(6) 0.0329(18) Uiso 1.000000 R
C19 C 1.4118(16) 0.6395(8) 0.8931(7) 0.0371(18) Uani 1.000000 .
H19a H 1.390(11) 0.686(2) 0.9575(13) 0.056(3) Uiso 1.000000 GR
H19b H 1.260(5) 0.620(5) 0.880(2) 0.056(3) Uiso 1.000000 GR
H19c H 1.500(6) 0.567(3) 0.905(4) 0.056(3) Uiso 1.000000 GR

loop_
_atom_site_aniso_label
_atom_site_aniso_U_11
_atom_site_aniso_U_22
_atom_site_aniso_U_33
_atom_site_aniso_U_12
_atom_site_aniso_U_13
_atom_site_aniso_U_23
Cu 0.0161(4) 0.0215(4) 0.0277(4) 0.0023(3) -0.0083(4) -0.0003(4)
O1 0.016(2) 0.027(3) 0.026(3) 0.0036(19) -0.007(2) 0.001(2)
O2 0.019(2) 0.0113(19) 0.027(2) 0.0021(16) -0.010(2) -0.0007(19)
N1 0.015(3) 0.024(3) 0.026(3) 0.007(2) -0.008(2) 0.001(2)
N2 0.017(2) 0.015(2) 0.020(3) 0.0029(19) -0.007(2) 0.000(2)
N3 0.027(3) 0.029(3) 0.033(3) 0.000(3) -0.013(3) -0.002(3)
C1 0.016(3) 0.029(4) 0.026(4) -0.003(3) -0.006(3) 0.004(3)
C2 0.007(3) 0.027(3) 0.027(4) 0.005(2) 0.002(3) 0.003(3)
C3 0.020(3) 0.018(3) 0.031(4) 0.003(2) -0.008(3) 0.001(3)
C4 0.025(4) 0.034(4) 0.034(4) -0.008(3) -0.012(3) 0.001(3)
C5 0.016(3) 0.035(4) 0.025(3) 0.001(3) -0.008(3) 0.002(3)
C6 0.020(3) 0.026(4) 0.034(4) 0.008(3) -0.009(3) 0.001(3)
C7 0.017(3) 0.033(4) 0.033(4) -0.002(3) -0.009(3) 0.000(3)
C8 0.029(4) 0.046(5) 0.041(5) -0.002(3) -0.021(4) 0.005(4)
C9 0.020(3) 0.023(3) 0.031(4) 0.005(3) -0.008(3) 0.001(3)
C10 0.018(3) 0.019(3) 0.028(4) 0.001(2) -0.006(3) -0.002(2)
C11 0.011(3) 0.022(3) 0.024(3) -0.004(2) -0.005(2) -0.001(2)
C12 0.013(3) 0.029(4) 0.025(3) 0.005(3) -0.006(3) -0.003(3)
C13 0.016(3) 0.032(4) 0.022(3) -0.001(3) -0.004(3) -0.002(3)
C14 0.027(4) 0.028(4) 0.029(4) -0.003(3) -0.008(3) -0.002(3)
C15 0.028(4) 0.018(3) 0.032(4) 0.005(3) -0.011(3) -0.002(3)
C16 0.028(4) 0.029(4) 0.042(5) -0.001(3) -0.016(3) -0.006(3)
C17 0.051(5) 0.040(5) 0.039(5) 0.016(4) -0.011(4) -0.012(4)
C18 0.021(3) 0.035(4) 0.028(4) -0.001(3) -0.009(3) 0.001(3)
C19 0.035(4) 0.042(5) 0.036(4) -0.003(4) -0.013(4) 0.002(4)

loop_
_atom_type_symbol
_atom_type_scat_dispersion_real
_atom_type_scat_dispersion_imag
_atom_type_scat_Cromer_Mann_a1
_atom_type_scat_Cromer_Mann_a2
_atom_type_scat_Cromer_Mann_a3
_atom_type_scat_Cromer_Mann_a4
_atom_type_scat_Cromer_Mann_b1
_atom_type_scat_Cromer_Mann_b2
_atom_type_scat_Cromer_Mann_b3
_atom_type_scat_Cromer_Mann_b4
_atom_type_scat_Cromer_Mann_c
_atom_type_scat_source
_atom_type_scat_dispersion_source
H 0.00000 0.00000 0.49300 0.32291 0.14019 0.04081 10.51090 26.12570 3.14236 57.79970 0.0030380000826 'International Tables Volume C Table 6.1.1.4 (pp. 500-502)' 'Henke, Gullikson and Davis, At. Data and Nucl. Data Tables, 1993, 54, 2'
C 0.00347 0.00161 2.31000 1.02000 1.58860 0.86500 20.84390 10.20750 0.56870 51.65120 0.215599998832 'International Tables Volume C Table 6.1.1.4 (pp. 500-502)' 'Henke, Gullikson and Davis, At. Data and Nucl. Data Tables, 1993, 54, 2'
Cu 0.34125 1.28947 13.33800 7.16760 5.61580 1.67350 3.58280 0.24700 11.39660 64.81260 1.19099998474 'International Tables Volume C Table 6.1.1.4 (pp. 500-502)' 'Henke, Gullikson and Davis, At. Data and Nucl. Data Tables, 1993, 54, 2'
O 0.01158 0.00611 3.04850 2.28680 1.54630 0.86700 13.27710 5.70110 0.32390 32.90890 0.250800013542 'International Tables Volume C Table 6.1.1.4 (pp. 500-502)' 'Henke, Gullikson and Davis, At. Data and Nucl. Data Tables, 1993, 54, 2'
N 0.00653 0.00323 12.21260 3.13220 2.01250 1.16630 0.00570 9.89330 28.99750 0.58260 -11.5290002823 'International Tables Volume C Table 6.1.1.4 (pp. 500-502)' 'Henke, Gullikson and Davis, At. Data and Nucl. Data Tables, 1993, 54, 2'

loop_
_geom_angle_atom_site_label_1
_geom_angle_atom_site_label_2
_geom_angle_atom_site_label_3
_geom_angle
_geom_angle_site_symmetry_1
_geom_angle_site_symmetry_3
_geom_angle_publ_flag
O2 Cu O1 108.4(2) 2_766 . ?
O2 Cu O1 172.71(19) . . ?
N2 Cu O1 80.9(2) . . ?
N2 Cu O2 165.8(2) . 2_766 ?
N2 Cu O2 91.8(2) . . ?
C1 O1 Cu 108.5(4) . . ?
C11 O2 Cu 132.8(4) . 2_766 ?
C11 O2 Cu 125.9(4) . . ?
C1 N1 N2 108.8(5) . . ?
N1 N2 Cu 115.9(4) . . ?
C9 N2 Cu 128.9(5) . . ?
C9 N2 N1 115.2(5) . . ?
C16 N3 C13 121.5(6) . . ?
C18 N3 C13 120.7(6) . . ?
C18 N3 C16 117.4(6) . . ?
N1 C1 O1 125.2(6) . . ?
C2 C1 O1 119.5(6) . . ?
C2 C1 N1 115.3(6) . . ?
C3 C2 C1 120.4(6) . . ?
C7 C2 C1 121.1(7) . . ?
C7 C2 C3 118.5(6) . . ?
C4 C3 C2 120.6(6) . . ?
C5 C4 C3 121.2(7) . . ?
C6 C5 C4 117.6(6) . . ?
C8 C5 C4 121.0(7) . . ?
C8 C5 C6 121.4(7) . . ?
C7 C6 C5 122.1(7) . . ?
C6 C7 C2 120.0(7) . . ?
C10 C9 N2 125.2(6) . . ?
C11 C10 C9 125.1(6) . . ?
C15 C10 C9 116.9(6) . . ?
C15 C10 C11 118.0(6) . . ?
C10 C11 O2 122.1(6) . . ?
C12 C11 O2 119.3(6) . . ?
C12 C11 C10 118.6(6) . . ?
C13 C12 C11 121.6(6) . . ?
C12 C13 N3 121.4(6) . . ?
C14 C13 N3 119.5(7) . . ?
C14 C13 C12 119.1(6) . . ?
C15 C14 C13 118.2(7) . . ?
C14 C15 C10 124.4(7) . . ?
C17 C16 N3 114.1(7) . . ?
C19 C18 N3 113.6(7) . . ?

loop_
_geom_bond_atom_site_label_1
_geom_bond_atom_site_label_2
_geom_bond_distance
_geom_bond_site_symmetry_2
_geom_bond_publ_flag
Cu Cu 3.080(2) 2_766 ?
Cu O1 1.982(5) . ?
Cu O2 1.972(4) 2_766 ?
Cu O2 2.012(5) . ?
Cu N2 1.896(5) . ?
O1 C1 1.303(9) . ?
O2 C11 1.346(8) . ?
N1 N2 1.400(7) . ?
N1 C1 1.304(9) . ?
N2 C9 1.292(9) . ?
N3 C13 1.379(9) . ?
N3 C16 1.457(10) . ?
N3 C18 1.456(10) . ?
C1 C2 1.487(9) . ?
C2 C3 1.395(10) . ?
C2 C7 1.397(10) . ?
C3 C4 1.391(10) . ?
C4 C5 1.384(11) . ?
C5 C6 1.395(11) . ?
C5 C8 1.508(10) . ?
C6 C7 1.378(10) . ?
C9 C10 1.420(9) . ?
C10 C11 1.416(9) . ?
C10 C15 1.386(10) . ?
C11 C12 1.409(9) . ?
C12 C13 1.409(10) . ?
C13 C14 1.405(10) . ?
C14 C15 1.378(10) . ?
C16 C17 1.509(12) . ?
C18 C19 1.533(11) . ?

loop_
_twin_individual_id
_twin_individual_mass_fraction_refined
1 0.736(4)
2 0.264(4)
